data_2227474
loop_
_publ_author_name
'Li, Dongmei'
'Tian, Zhongzhen'
'Wang, Gaolei'
'Wei, Peifeng'
'Zhang, Yanming'

_publ_section_title
;
 (<i>E</i>)-1-(2,2-Dimethoxyethyl)-2-(nitromethylidene)imidazolidine
;
_journal_coeditor_code HB5567
_journal_issue 9
_journal_name_full 'Acta Crystallographica Section E'
_journal_page_first o2216
_journal_paper_doi 10.1107/S1600536810030266
_journal_volume 66
_journal_year 2010
_chemical_formula_iupac 'C8 H15 N3 O4'
_chemical_formula_moiety 'C8 H15 N3 O4'
_chemical_formula_sum 'C8 H15 N3 O4'
_chemical_formula_weight 217.23
_chemical_name_systematic
;
(<i>E</i>)-1-(2,2-Dimethoxyethyl)-2-(nitromethylidene)imidazolidine
;
_space_group_IT_number 14
_symmetry_cell_setting monoclinic
_symmetry_space_group_name_Hall '-P 2ybc'
_symmetry_space_group_name_H-M 'P 1 21/c 1'
_atom_sites_solution_hydrogens geom
_atom_sites_solution_primary direct
_atom_sites_solution_secondary difmap
_audit_creation_method SHELXL97
_cell_angle_alpha 90.00
_cell_angle_beta 99.953(14)
_cell_angle_gamma 90.00
_cell_formula_units_Z 4
_cell_length_a 10.444(2)
_cell_length_b 6.8676(17)
_cell_length_c 14.441(3)
_cell_measurement_reflns_used 3493
_cell_measurement_temperature 296(2)
_cell_measurement_theta_max 27.28
_cell_measurement_theta_min 2.86
_cell_volume 1020.2(4)
_computing_cell_refinement 'SAINT (Bruker, 2005)'
_computing_data_collection 'APEX2 (Bruker, 2005)'
_computing_data_reduction 'SAINT (Bruker, 2005)'
_computing_molecular_graphics 'SHELXTL (Sheldrick, 2008)'
_computing_publication_material 'WinGX (Farrugia, 1999)'
_computing_structure_refinement 'SHELXL97 (Sheldrick, 2008)'
_computing_structure_solution 'SIR97 (Altomare <i>et al.</i>, 1999)'
_diffrn_ambient_temperature 296(2)
_diffrn_measured_fraction_theta_full 0.984
_diffrn_measured_fraction_theta_max 0.984
_diffrn_measurement_device_type 'Bruker APEXII CCD'
_diffrn_measurement_method '\f and \w scans'
_diffrn_radiation_monochromator graphite
_diffrn_radiation_source 'fine-focus sealed tube'
_diffrn_radiation_type MoK\a
_diffrn_radiation_wavelength 0.71073
_diffrn_reflns_av_R_equivalents 0.0176
_diffrn_reflns_av_sigmaI/netI 0.0160
_diffrn_reflns_limit_h_max 13
_diffrn_reflns_limit_h_min -13
_diffrn_reflns_limit_k_max 8
_diffrn_reflns_limit_k_min -8
_diffrn_reflns_limit_l_max 18
_diffrn_reflns_limit_l_min -18
_diffrn_reflns_number 8629
_diffrn_reflns_theta_full 27.61
_diffrn_reflns_theta_max 27.61
_diffrn_reflns_theta_min 1.98
_diffrn_standards_number 0
_exptl_absorpt_coefficient_mu 0.114
_exptl_absorpt_correction_T_max 0.983
_exptl_absorpt_correction_T_min 0.965
_exptl_absorpt_correction_type multi-scan
_exptl_absorpt_process_details '(SADABS; Bruker, 2005)'
_exptl_crystal_colour colourless
_exptl_crystal_density_diffrn 1.414
_exptl_crystal_density_method 'not measured'
_exptl_crystal_description prism
_exptl_crystal_F_000 464
_exptl_crystal_size_max 0.32
_exptl_crystal_size_mid 0.26
_exptl_crystal_size_min 0.15
_refine_diff_density_max 0.249
_refine_diff_density_min -0.155
_refine_ls_extinction_coef 0.014(2)
_refine_ls_extinction_expression Fc^*^=kFc[1+0.001xFc^2^\l^3^/sin(2\q)]^-1/4^
_refine_ls_extinction_method 'SHELXL97 (Sheldrick, 2008)'
_refine_ls_goodness_of_fit_ref 1.063
_refine_ls_hydrogen_treatment constr
_refine_ls_matrix_type full
_refine_ls_number_parameters 139
_refine_ls_number_reflns 2330
_refine_ls_number_restraints 0
_refine_ls_restrained_S_all 1.063
_refine_ls_R_factor_all 0.0464
_refine_ls_R_factor_gt 0.0365
_refine_ls_shift/su_max 0.000
_refine_ls_shift/su_mean 0.000
_refine_ls_structure_factor_coef Fsqd
_refine_ls_weighting_details 'calc w=1/[\s^2^(Fo^2^)+(0.0508P)^2^+0.1844P] where P=(Fo^2^+2Fc^2^)/3'
_refine_ls_weighting_scheme calc
_refine_ls_wR_factor_gt 0.1011
_refine_ls_wR_factor_ref 0.1102
_reflns_number_gt 1849
_reflns_number_total 2330
_reflns_threshold_expression I>2sigma(I)
_cod_data_source_file hb5567.cif
_cod_data_source_block I
_cod_original_sg_symbol_H-M 'P 21/c'
_cod_database_code 2227474
_cod_database_fobs_code 2227474

loop_
_symmetry_equiv_pos_as_xyz
'x, y, z'
'-x, y+1/2, -z+1/2'
'-x, -y, -z'
'x, -y-1/2, z-1/2'

loop_
_atom_site_type_symbol
_atom_site_label
_atom_site_fract_x
_atom_site_fract_y
_atom_site_fract_z
_atom_site_U_iso_or_equiv
_atom_site_adp_type
_atom_site_calc_flag
_atom_site_refinement_flags
_atom_site_occupancy
_atom_site_disorder_assembly
_atom_site_disorder_group
C C1 0.00359(12) 0.08330(19) 0.63950(8) 0.0427(3) Uani d . 1 . .
H H1A 0.0562 0.0860 0.5937 0.051 Uiso calc R 1 . .
C C2 0.06233(12) 0.08637(17) 0.73529(8) 0.0406(3) Uani d . 1 . .
C C3 0.09094(16) 0.0794(2) 0.89827(9) 0.0563(4) Uani d . 1 . .
H H3A 0.0816 -0.0387 0.9333 0.068 Uiso calc R 1 . .
H H3B 0.0774 0.1913 0.9364 0.068 Uiso calc R 1 . .
C C4 0.22254(15) 0.0880(2) 0.86762(9) 0.0597(4) Uani d . 1 . .
H H4A 0.2701 0.2036 0.8921 0.072 Uiso calc R 1 . .
H H4B 0.2741 -0.0262 0.8888 0.072 Uiso calc R 1 . .
C C5 0.29097(12) 0.08628(19) 0.70666(9) 0.0461(3) Uani d . 1 . .
H H5A 0.2533 0.0386 0.6447 0.055 Uiso calc R 1 . .
H H5B 0.3573 -0.0057 0.7342 0.055 Uiso calc R 1 . .
C C6 0.35394(11) 0.28135(19) 0.69663(8) 0.0414(3) Uani d . 1 . .
H H6 0.3643 0.3483 0.7574 0.050 Uiso calc R 1 . .
C C7 0.31179(18) 0.5845(2) 0.62367(12) 0.0641(4) Uani d . 1 . .
H H7A 0.3323 0.6410 0.6853 0.096 Uiso calc R 1 . .
H H7B 0.2446 0.6594 0.5860 0.096 Uiso calc R 1 . .
H H7C 0.3880 0.5846 0.5948 0.096 Uiso calc R 1 . .
C C8 0.48007(15) 0.1666(3) 0.58408(11) 0.0699(5) Uani d . 1 . .
H H8A 0.4495 0.0354 0.5873 0.105 Uiso calc R 1 . .
H H8B 0.5676 0.1650 0.5719 0.105 Uiso calc R 1 . .
H H8C 0.4252 0.2349 0.5343 0.105 Uiso calc R 1 . .
N N1 -0.12619(11) 0.07657(17) 0.61267(8) 0.0481(3) Uani d . 1 . .
N N2 0.00157(12) 0.0812(2) 0.80881(8) 0.0569(3) Uani d . 1 . .
H H2 -0.0816 0.0792 0.8041 0.068 Uiso calc R 1 . .
N N3 0.19059(11) 0.09392(17) 0.76437(7) 0.0473(3) Uani d . 1 . .
O O1 -0.17315(10) 0.07294(17) 0.52580(7) 0.0654(3) Uani d . 1 . .
O O2 -0.20198(10) 0.0741(2) 0.67215(8) 0.0725(4) Uani d . 1 . .
O O3 0.26831(8) 0.39078(13) 0.63099(6) 0.0476(3) Uani d . 1 . .
O O4 0.47709(8) 0.26264(15) 0.67127(6) 0.0524(3) Uani d . 1 . .

loop_
_atom_site_aniso_label
_atom_site_aniso_U_11
_atom_site_aniso_U_22
_atom_site_aniso_U_33
_atom_site_aniso_U_12
_atom_site_aniso_U_13
_atom_site_aniso_U_23
C1 0.0413(6) 0.0489(7) 0.0367(6) -0.0019(5) 0.0030(5) 0.0045(5)
C2 0.0448(6) 0.0371(6) 0.0384(6) -0.0040(5) 0.0029(5) 0.0046(5)
C3 0.0749(10) 0.0563(9) 0.0359(6) -0.0084(7) 0.0049(6) 0.0040(6)
C4 0.0647(9) 0.0703(10) 0.0380(7) -0.0080(7) -0.0082(6) 0.0071(6)
C5 0.0418(6) 0.0450(7) 0.0487(7) -0.0006(5) 0.0001(5) -0.0001(5)
C6 0.0349(6) 0.0491(7) 0.0379(6) -0.0021(5) -0.0001(4) -0.0028(5)
C7 0.0774(11) 0.0510(9) 0.0627(9) -0.0060(7) 0.0084(8) 0.0084(7)
C8 0.0467(8) 0.1033(13) 0.0602(9) 0.0017(8) 0.0108(7) -0.0211(9)
N1 0.0461(6) 0.0522(7) 0.0437(6) -0.0003(5) 0.0008(5) 0.0042(5)
N2 0.0519(6) 0.0807(9) 0.0379(6) -0.0050(6) 0.0073(5) 0.0037(6)
N3 0.0450(6) 0.0570(7) 0.0368(5) -0.0083(5) -0.0013(4) 0.0060(5)
O1 0.0562(6) 0.0879(8) 0.0445(5) 0.0038(5) -0.0124(4) 0.0015(5)
O2 0.0446(6) 0.1143(11) 0.0590(6) -0.0025(6) 0.0096(5) 0.0061(6)
O3 0.0438(5) 0.0477(5) 0.0479(5) -0.0010(4) -0.0014(4) 0.0026(4)
O4 0.0342(5) 0.0713(7) 0.0495(5) -0.0050(4) 0.0010(4) -0.0086(5)

loop_
_atom_type_symbol
_atom_type_description
_atom_type_scat_dispersion_real
_atom_type_scat_dispersion_imag
_atom_type_scat_source
C C 0.0033 0.0016 'International Tables Vol C Tables 4.2.6.8 and 6.1.1.4'
H H 0.0000 0.0000 'International Tables Vol C Tables 4.2.6.8 and 6.1.1.4'
N N 0.0061 0.0033 'International Tables Vol C Tables 4.2.6.8 and 6.1.1.4'
O O 0.0106 0.0060 'International Tables Vol C Tables 4.2.6.8 and 6.1.1.4'

loop_
_geom_angle_atom_site_label_1
_geom_angle_atom_site_label_2
_geom_angle_atom_site_label_3
_geom_angle_site_symmetry_1
_geom_angle_site_symmetry_3
_geom_angle
_geom_angle_publ_flag
N1 C1 C2 . . 121.87(12) ?
N1 C1 H1A . . 119.1 ?
C2 C1 H1A . . 119.1 ?
N2 C2 N3 . . 110.00(11) ?
N2 C2 C1 . . 126.55(12) ?
N3 C2 C1 . . 123.45(12) ?
N2 C3 C4 . . 102.41(11) ?
N2 C3 H3A . . 111.3 ?
C4 C3 H3A . . 111.3 ?
N2 C3 H3B . . 111.3 ?
C4 C3 H3B . . 111.3 ?
H3A C3 H3B . . 109.2 ?
N3 C4 C3 . . 103.81(11) ?
N3 C4 H4A . . 111.0 ?
C3 C4 H4A . . 111.0 ?
N3 C4 H4B . . 111.0 ?
C3 C4 H4B . . 111.0 ?
H4A C4 H4B . . 109.0 ?
N3 C5 C6 . . 113.17(11) ?
N3 C5 H5A . . 108.9 ?
C6 C5 H5A . . 108.9 ?
N3 C5 H5B . . 108.9 ?
C6 C5 H5B . . 108.9 ?
H5A C5 H5B . . 107.8 ?
O4 C6 O3 . . 112.25(10) ?
O4 C6 C5 . . 112.21(11) ?
O3 C6 C5 . . 107.61(9) ?
O4 C6 H6 . . 108.2 ?
O3 C6 H6 . . 108.2 ?
C5 C6 H6 . . 108.2 ?
O3 C7 H7A . . 109.5 ?
O3 C7 H7B . . 109.5 ?
H7A C7 H7B . . 109.5 ?
O3 C7 H7C . . 109.5 ?
H7A C7 H7C . . 109.5 ?
H7B C7 H7C . . 109.5 ?
O4 C8 H8A . . 109.5 ?
O4 C8 H8B . . 109.5 ?
H8A C8 H8B . . 109.5 ?
O4 C8 H8C . . 109.5 ?
H8A C8 H8C . . 109.5 ?
H8B C8 H8C . . 109.5 ?
O2 N1 O1 . . 119.47(11) ?
O2 N1 C1 . . 121.53(11) ?
O1 N1 C1 . . 119.00(12) ?
C2 N2 C3 . . 112.80(12) ?
C2 N2 H2 . . 123.6 ?
C3 N2 H2 . . 123.6 ?
C2 N3 C5 . . 127.22(11) ?
C2 N3 C4 . . 110.95(11) ?
C5 N3 C4 . . 121.47(11) ?
C6 O3 C7 . . 112.24(10) ?
C6 O4 C8 . . 115.70(10) ?

loop_
_geom_bond_atom_site_label_1
_geom_bond_atom_site_label_2
_geom_bond_site_symmetry_2
_geom_bond_distance
_geom_bond_publ_flag
C1 N1 . 1.3447(17) ?
C1 C2 . 1.4131(17) ?
C1 H1A . 0.9300 ?
C2 N2 . 1.3282(17) ?
C2 N3 . 1.3339(16) ?
C3 N2 . 1.4573(17) ?
C3 C4 . 1.516(2) ?
C3 H3A . 0.9700 ?
C3 H3B . 0.9700 ?
C4 N3 . 1.4711(17) ?
C4 H4A . 0.9700 ?
C4 H4B . 0.9700 ?
C5 N3 . 1.4485(18) ?
C5 C6 . 1.5104(18) ?
C5 H5A . 0.9700 ?
C5 H5B . 0.9700 ?
C6 O4 . 1.4028(15) ?
C6 O3 . 1.4036(15) ?
C6 H6 . 0.9800 ?
C7 O3 . 1.4159(18) ?
C7 H7A . 0.9600 ?
C7 H7B . 0.9600 ?
C7 H7C . 0.9600 ?
C8 O4 . 1.4265(18) ?
C8 H8A . 0.9600 ?
C8 H8B . 0.9600 ?
C8 H8C . 0.9600 ?
N1 O2 . 1.2647(15) ?
N1 O1 . 1.2658(14) ?
N2 H2 . 0.8600 ?

loop_
_geom_hbond_atom_site_label_D
_geom_hbond_atom_site_label_H
_geom_hbond_atom_site_label_A
_geom_hbond_site_symmetry_A
_geom_hbond_distance_DH
_geom_hbond_distance_HA
_geom_hbond_distance_DA
_geom_hbond_angle_DHA
N2 H2 O2 . 0.86 2.09 2.6394(17) 121
N2 H2 O3 2_546 0.86 2.64 3.3554(16) 141

loop_
_geom_torsion_atom_site_label_1
_geom_torsion_atom_site_label_2
_geom_torsion_atom_site_label_3
_geom_torsion_atom_site_label_4
_geom_torsion_site_symmetry_1
_geom_torsion_site_symmetry_2
_geom_torsion_site_symmetry_3
_geom_torsion_site_symmetry_4
_geom_torsion
_geom_torsion_publ_flag
N1 C1 C2 N2 . . . . 0.7(2) ?
N1 C1 C2 N3 . . . . -179.68(12) ?
N2 C3 C4 N3 . . . . 0.09(15) ?
N3 C5 C6 O4 . . . . 158.56(10) ?
N3 C5 C6 O3 . . . . -77.48(13) ?
C2 C1 N1 O2 . . . . 0.51(19) ?
C2 C1 N1 O1 . . . . -179.59(12) ?
N3 C2 N2 C3 . . . . -1.71(16) ?
C1 C2 N2 C3 . . . . 177.90(12) ?
C4 C3 N2 C2 . . . . 0.95(16) ?
N2 C2 N3 C5 . . . . 174.88(12) ?
C1 C2 N3 C5 . . . . -4.8(2) ?
N2 C2 N3 C4 . . . . 1.74(15) ?
C1 C2 N3 C4 . . . . -177.89(12) ?
C6 C5 N3 C2 . . . . 105.58(14) ?
C6 C5 N3 C4 . . . . -81.94(15) ?
C3 C4 N3 C2 . . . . -1.09(15) ?
C3 C4 N3 C5 . . . . -174.68(12) ?
O4 C6 O3 C7 . . . . -62.38(14) ?
C5 C6 O3 C7 . . . . 173.69(12) ?
O3 C6 O4 C8 . . . . -61.01(16) ?
C5 C6 O4 C8 . . . . 60.33(16) ?

loop_
_cod_related_entry_id
_cod_related_entry_database
_cod_related_entry_code
1 ChemSpider 24745690
